data_7226903
loop_
_publ_author_name
'Rong, Jiewei'
'Zhang, Wen-Wei'
'Bai, Junfeng'

_publ_section_title
;
 Syntheses, structures, color tunable and white--light emitting lanthanide
 metal--organic framework materials constructed from conjugated 1,
 1'-butadiynebenzene-3, 3', 5, 5'-tetracarboxylate ligand
;
_journal_name_full 'RSC Adv.'
_journal_paper_doi 10.1039/C6RA22001K
_journal_year 2016
_chemical_formula_sum 'C42 H37 N4 O16 Yb2'
_chemical_formula_weight 1199.84
_chemical_name_systematic
; 
 ? 
;
_space_group_IT_number 15
_symmetry_cell_setting monoclinic
_symmetry_space_group_name_Hall '-C 2yc'
_symmetry_space_group_name_H-M 'C 1 2/c 1'
_atom_sites_solution_hydrogens geom
_atom_sites_solution_primary direct
_atom_sites_solution_secondary difmap
_audit_creation_method SHELXL-97
_audit_update_record
;
2016-05-09 deposited with the CCDC.
2016-10-24 downloaded from the CCDC.
;
_cell_angle_alpha 90.00
_cell_angle_beta 94.0710(10)
_cell_angle_gamma 90.00
_cell_formula_units_Z 8
_cell_length_a 29.8541(10)
_cell_length_b 20.9459(6)
_cell_length_c 19.3789(6)
_cell_measurement_reflns_used 9876
_cell_measurement_temperature 296(2)
_cell_measurement_theta_max 27.5422
_cell_measurement_theta_min 2.2705
_cell_volume 12087.5(7)
_computing_structure_refinement 'SHELXL-97 (Sheldrick, 1997)'
_computing_structure_solution 'SHELXS-97 (Sheldrick, 1990)'
_diffrn_ambient_temperature 296(2)
_diffrn_measured_fraction_theta_full 0.995
_diffrn_measured_fraction_theta_max 0.995
_diffrn_measurement_device_type bruker-CCD
_diffrn_radiation_monochromator graphite
_diffrn_radiation_source 'fine-focus sealed tube'
_diffrn_radiation_type MoK\a
_diffrn_radiation_wavelength 0.71073
_diffrn_reflns_av_R_equivalents 0.0000
_diffrn_reflns_av_sigmaI/netI 0.0381
_diffrn_reflns_limit_h_max 38
_diffrn_reflns_limit_h_min -38
_diffrn_reflns_limit_k_max 27
_diffrn_reflns_limit_k_min 0
_diffrn_reflns_limit_l_max 25
_diffrn_reflns_limit_l_min 0
_diffrn_reflns_number 13903
_diffrn_reflns_theta_full 27.55
_diffrn_reflns_theta_max 27.55
_diffrn_reflns_theta_min 2.38
_exptl_absorpt_coefficient_mu 3.131
_exptl_absorpt_correction_T_max 0.5877
_exptl_absorpt_correction_T_min 0.5593
_exptl_absorpt_correction_type multi-scan
_exptl_absorpt_process_details sadabs
_exptl_crystal_colour yellow
_exptl_crystal_density_diffrn 1.319
_exptl_crystal_density_method 'not measured'
_exptl_crystal_description block
_exptl_crystal_F_000 4680
_exptl_crystal_size_max 0.21
_exptl_crystal_size_mid 0.20
_exptl_crystal_size_min 0.19
_platon_squeeze_details
;
;
_refine_diff_density_max 1.838
_refine_diff_density_min -3.259
_refine_diff_density_rms 0.205
_refine_ls_extinction_method none
_refine_ls_goodness_of_fit_ref 1.099
_refine_ls_hydrogen_treatment mixed
_refine_ls_matrix_type full
_refine_ls_number_parameters 653
_refine_ls_number_reflns 13903
_refine_ls_number_restraints 0
_refine_ls_restrained_S_all 1.099
_refine_ls_R_factor_all 0.0821
_refine_ls_R_factor_gt 0.0618
_refine_ls_shift/su_max 0.001
_refine_ls_shift/su_mean 0.000
_refine_ls_structure_factor_coef Fsqd
_refine_ls_weighting_details 'calc w=1/[\s^2^(Fo^2^)+(0.1211P)^2^+78.2316P] where P=(Fo^2^+2Fc^2^)/3'
_refine_ls_weighting_scheme calc
_refine_ls_wR_factor_gt 0.1951
_refine_ls_wR_factor_ref 0.2084
_reflns_number_gt 10156
_reflns_number_total 13903
_reflns_threshold_expression >2sigma(I)
_cod_data_source_file c6ra22001k2.cif
_cod_data_source_block ww
_cod_original_sg_symbol_H-M C2/c
_cod_database_code 7226903

loop_
_symmetry_equiv_pos_as_xyz
'x, y, z'
'-x, y, -z+1/2'
'x+1/2, y+1/2, z'
'-x+1/2, y+1/2, -z+1/2'
'-x, -y, -z'
'x, -y, z-1/2'
'-x+1/2, -y+1/2, -z'
'x+1/2, -y+1/2, z-1/2'

loop_
_atom_site_label
_atom_site_type_symbol
_atom_site_fract_x
_atom_site_fract_y
_atom_site_fract_z
_atom_site_U_iso_or_equiv
_atom_site_adp_type
_atom_site_occupancy
_atom_site_symmetry_multiplicity
_atom_site_calc_flag
_atom_site_refinement_flags
_atom_site_disorder_assembly
_atom_site_disorder_group
Yb1 Yb 0.276930(10) 0.175800(13) 1.057120(17) 0.03460(12) Uani 1 1 d . . .
Yb2 Yb 0.182180(12) -0.170880(14) 0.963050(18) 0.04088(13) Uani 1 1 d . . .
O1 O 0.3399(2) 0.1048(3) 1.0704(4) 0.0602(16) Uani 1 1 d . A .
O2 O 0.2774(2) 0.0707(3) 1.0194(4) 0.0630(17) Uani 1 1 d . A .
O3 O 0.2570(2) -0.1601(3) 0.9667(4) 0.0638(18) Uani 1 1 d . A .
O4 O 0.3083(2) -0.2286(3) 1.0034(3) 0.0557(15) Uani 1 1 d . . .
O5 O 0.62908(18) -0.2761(3) 1.3819(3) 0.0467(13) Uani 1 1 d . . .
O6 O 0.69716(19) -0.2914(3) 1.3529(3) 0.0536(14) Uani 1 1 d . . .
O7 O 0.68946(18) -0.1919(3) 1.0446(3) 0.0469(13) Uani 1 1 d . . .
O8 O 0.73191(17) -0.2567(3) 1.1113(3) 0.0469(13) Uani 1 1 d . . .
O9 O 0.1912(2) -0.0569(3) 0.9749(4) 0.0701(19) Uani 1 1 d . B .
O10 O 0.1489(3) -0.0923(3) 0.8919(4) 0.078(2) Uani 1 1 d . B .
O11 O 0.2166(2) 0.1844(3) 0.9815(4) 0.0590(16) Uani 1 1 d . . .
O12 O 0.17325(19) 0.2434(3) 0.9124(3) 0.0543(15) Uani 1 1 d . . .
O13 O 0.2931(3) 0.1574(4) 1.1744(5) 0.083(2) Uani 1 1 d . . .
O14 O 0.2221(3) 0.1110(4) 1.1095(5) 0.082(2) Uani 1 1 d . . .
O15 O 0.2007(3) -0.1571(4) 1.0775(5) 0.085(2) Uani 1 1 d . . .
O16 O 0.1173(4) -0.1684(4) 1.0185(6) 0.095(3) Uani 1 1 d . . .
C1 C 0.3167(3) 0.0601(4) 1.0447(5) 0.057(2) Uani 1 1 d . . .
C2 C 0.3340(3) -0.0063(4) 1.0468(5) 0.051(2) Uani 1 1 d . A .
C3 C 0.3768(3) -0.0195(4) 1.0766(5) 0.052(2) Uani 1 1 d . . .
H3A H 0.3949 0.0136 1.0943 0.062 Uiso 1 1 calc R A .
C4 C 0.3928(3) -0.0826(4) 1.0803(5) 0.051(2) Uani 1 1 d . A .
C5 C 0.3651(3) -0.1318(4) 1.0540(5) 0.052(2) Uani 1 1 d . . .
H5A H 0.3754 -0.1737 1.0566 0.062 Uiso 1 1 calc R A .
C6 C 0.3226(3) -0.1189(4) 1.0239(5) 0.052(2) Uani 1 1 d . A .
C7 C 0.3069(3) -0.0567(4) 1.0191(5) 0.054(2) Uani 1 1 d . . .
H7A H 0.2787 -0.0482 0.9977 0.065 Uiso 1 1 calc R A .
C8 C 0.2941(3) -0.1737(4) 0.9955(6) 0.058(2) Uani 1 1 d . . .
C9 C 0.4368(3) -0.0965(4) 1.1113(5) 0.052(2) Uani 1 1 d . . .
C10 C 0.4732(3) -0.1134(4) 1.1341(5) 0.052(2) Uani 1 1 d . A .
C11 C 0.5149(3) -0.1356(4) 1.1578(5) 0.052(2) Uani 1 1 d . . .
C12 C 0.5512(3) -0.1563(4) 1.1771(5) 0.052(2) Uani 1 1 d . A .
C13 C 0.5929(3) -0.1840(4) 1.1920(5) 0.050(2) Uani 1 1 d . . .
C14 C 0.6055(3) -0.2117(4) 1.2570(5) 0.0495(19) Uani 1 1 d . A .
H14A H 0.5857 -0.2094 1.2919 0.059 Uiso 1 1 calc R . .
C15 C 0.6459(3) -0.2418(4) 1.2701(4) 0.0477(19) Uani 1 1 d . . .
C16 C 0.6763(3) -0.2443(4) 1.2198(4) 0.0474(19) Uani 1 1 d . A .
H16A H 0.7039 -0.2641 1.2294 0.057 Uiso 1 1 calc R . .
C17 C 0.6661(3) -0.2174(4) 1.1542(4) 0.0471(19) Uani 1 1 d . . .
C18 C 0.6250(3) -0.1877(4) 1.1413(5) 0.0491(19) Uani 1 1 d . A .
H18A H 0.6181 -0.1696 1.0980 0.059 Uiso 1 1 calc R . .
C19 C 0.6582(3) -0.2718(4) 1.3387(4) 0.0472(19) Uani 1 1 d . . .
C20 C 0.6984(3) -0.2215(4) 1.0993(4) 0.0451(18) Uani 1 1 d . A .
C21 C 0.1639(3) -0.0462(4) 0.9263(6) 0.064(3) Uani 1 1 d . . .
C22 C 0.1487(3) 0.0191(4) 0.9076(5) 0.061(2) Uani 1 1 d . B .
C23 C 0.1729(3) 0.0723(4) 0.9323(5) 0.061(2) Uani 1 1 d . . .
H23A H 0.1988 0.0670 0.9611 0.073 Uiso 1 1 calc R B .
C24 C 0.1582(3) 0.1327(4) 0.9138(5) 0.056(2) Uani 1 1 d . B .
C25 C 0.1193(3) 0.1415(4) 0.8725(5) 0.057(2) Uani 1 1 d . . .
H25A H 0.1096 0.1824 0.8604 0.068 Uiso 1 1 calc R B .
C26 C 0.0946(3) 0.0887(4) 0.8489(5) 0.059(2) Uani 1 1 d . B .
C27 C 0.1105(3) 0.0264(4) 0.8658(5) 0.062(3) Uani 1 1 d . . .
H27A H 0.0949 -0.0092 0.8484 0.075 Uiso 1 1 calc R B .
C28 C 0.1847(3) 0.1916(4) 0.9380(5) 0.053(2) Uani 1 1 d . . .
C29 C 0.0541(3) 0.0956(4) 0.8051(5) 0.061(3) Uani 1 1 d . . .
C30 C 0.0202(3) 0.0976(4) 0.7709(5) 0.064(3) Uani 1 1 d . . .
C31 C 0.3270(5) 0.1716(6) 1.2110(9) 0.093(4) Uani 1 1 d . . .
H31A H 0.3515 0.1835 1.1869 0.112 Uiso 1 1 calc R . .
C32 C 0.3780(6) 0.1766(8) 1.3143(10) 0.123(6) Uani 1 1 d . . .
H32A H 0.3988 0.1912 1.2821 0.184 Uiso 1 1 calc R . .
H32B H 0.3871 0.1353 1.3316 0.184 Uiso 1 1 calc R . .
H32C H 0.3776 0.2062 1.3521 0.184 Uiso 1 1 calc R . .
C33 C 0.2958(6) 0.1535(9) 1.3161(10) 0.124(6) Uani 1 1 d . . .
H33A H 0.2696 0.1534 1.2845 0.186 Uiso 1 1 calc R . .
H33B H 0.2916 0.1831 1.3530 0.186 Uiso 1 1 calc R . .
H33C H 0.3006 0.1115 1.3349 0.186 Uiso 1 1 calc R . .
C34 C 0.1963(9) 0.1012(12) 1.1553(16) 0.082(7) Uani 0.502(14) 1 d P A 1
H34A H 0.2081 0.1142 1.1988 0.099 Uiso 0.502(14) 1 calc PR A 1
C34A C 0.1975(8) 0.0621(12) 1.1114(15) 0.077(7) Uani 0.498(14) 1 d P A 2
H34B H 0.1939 0.0386 1.0707 0.092 Uiso 0.498(14) 1 calc PR A 2
C35 C 0.1308(8) 0.0514(12) 1.0964(14) 0.086(7) Uani 0.502(14) 1 d P A 1
H35A H 0.1487 0.0549 1.0573 0.129 Uiso 0.502(14) 1 calc PR A 1
H35B H 0.1036 0.0754 1.0876 0.129 Uiso 0.502(14) 1 calc PR A 1
H35C H 0.1236 0.0074 1.1038 0.129 Uiso 0.502(14) 1 calc PR A 1
C35A C 0.1790(9) 0.0689(12) 1.2320(14) 0.089(8) Uani 0.498(14) 1 d P A 2
H35D H 0.1960 0.1078 1.2311 0.134 Uiso 0.498(14) 1 calc PR A 2
H35E H 0.1935 0.0400 1.2649 0.134 Uiso 0.498(14) 1 calc PR A 2
H35F H 0.1493 0.0782 1.2452 0.134 Uiso 0.498(14) 1 calc PR A 2
C36 C 0.1343(9) 0.0778(12) 1.2211(14) 0.089(8) Uani 0.502(14) 1 d P A 1
H36A H 0.1547 0.0958 1.2564 0.133 Uiso 0.502(14) 1 calc PR A 1
H36B H 0.1265 0.0352 1.2341 0.133 Uiso 0.502(14) 1 calc PR A 1
H36C H 0.1077 0.1035 1.2160 0.133 Uiso 0.502(14) 1 calc PR A 1
C36A C 0.1507(9) -0.0183(12) 1.1586(15) 0.091(8) Uani 0.498(14) 1 d P A 2
H36D H 0.1514 -0.0348 1.1125 0.136 Uiso 0.498(14) 1 calc PR A 2
H36E H 0.1201 -0.0099 1.1683 0.136 Uiso 0.498(14) 1 calc PR A 2
H36F H 0.1635 -0.0490 1.1910 0.136 Uiso 0.498(14) 1 calc PR A 2
C37 C 0.1968(18) -0.162(2) 1.139(4) 0.091(12) Uani 0.520(19) 1 d P B 1
H37 H 0.1722 -0.1864 1.1508 0.109 Uiso 0.520(19) 1 calc PR B 1
C37A C 0.2132(17) -0.179(2) 1.135(4) 0.084(13) Uani 0.480(19) 1 d P B 2
H37A H 0.2391 -0.2035 1.1376 0.101 Uiso 0.480(19) 1 calc PR B 2
C38 C 0.2105(10) -0.1545(15) 1.2620(15) 0.093(8) Uani 0.520(19) 1 d P B 1
H38A H 0.1816 -0.1746 1.2597 0.139 Uiso 0.520(19) 1 calc PR B 1
H38B H 0.2097 -0.1161 1.2890 0.139 Uiso 0.520(19) 1 calc PR B 1
H38C H 0.2326 -0.1831 1.2832 0.139 Uiso 0.520(19) 1 calc PR B 1
C38A C 0.1505(10) -0.1379(14) 1.1960(16) 0.097(9) Uani 0.480(19) 1 d P B 2
H38D H 0.1431 -0.1185 1.1518 0.146 Uiso 0.480(19) 1 calc PR B 2
H38E H 0.1525 -0.1055 1.2312 0.146 Uiso 0.480(19) 1 calc PR B 2
H38F H 0.1276 -0.1681 1.2059 0.146 Uiso 0.480(19) 1 calc PR B 2
C39 C 0.2647(8) -0.1090(12) 1.1852(14) 0.088(8) Uani 0.520(19) 1 d P B 1
H39A H 0.2843 -0.1386 1.1641 0.132 Uiso 0.520(19) 1 calc PR B 1
H39B H 0.2779 -0.0966 1.2297 0.132 Uiso 0.520(19) 1 calc PR B 1
H39C H 0.2605 -0.0720 1.1563 0.132 Uiso 0.520(19) 1 calc PR B 1
C39A C 0.2110(11) -0.2015(17) 1.2571(16) 0.093(9) Uani 0.480(19) 1 d P B 2
H39D H 0.2147 -0.2462 1.2482 0.140 Uiso 0.480(19) 1 calc PR B 2
H39E H 0.1907 -0.1959 1.2928 0.140 Uiso 0.480(19) 1 calc PR B 2
H39F H 0.2395 -0.1831 1.2716 0.140 Uiso 0.480(19) 1 calc PR B 2
C40 C 0.0763(7) -0.1704(7) 1.0048(11) 0.112(5) Uani 1 1 d . B .
H40A H 0.0667 -0.1701 0.9581 0.134 Uiso 1 1 calc R . .
C41 C 0.0579(7) -0.1713(8) 1.1223(11) 0.130(6) Uani 1 1 d . B .
H41A H 0.0901 -0.1701 1.1284 0.195 Uiso 1 1 calc R . .
H41B H 0.0471 -0.2088 1.1441 0.195 Uiso 1 1 calc R . .
H41C H 0.0457 -0.1340 1.1428 0.195 Uiso 1 1 calc R . .
C42 C -0.0032(7) -0.1755(8) 1.0306(11) 0.138(7) Uani 1 1 d . B .
H42A H -0.0081 -0.1761 0.9811 0.207 Uiso 1 1 calc R . .
H42B H -0.0176 -0.1386 1.0485 0.207 Uiso 1 1 calc R . .
H42C H -0.0156 -0.2134 1.0494 0.207 Uiso 1 1 calc R . .
N1 N 0.3341(5) 0.1724(6) 1.2802(8) 0.107(4) Uani 1 1 d . . .
N2 N 0.1553(9) 0.0761(12) 1.1566(13) 0.086(6) Uani 0.502(14) 1 d P A 1
N2A N 0.1763(9) 0.0402(12) 1.1645(13) 0.085(6) Uani 0.498(14) 1 d P A 2
N3 N 0.2223(9) -0.1388(11) 1.1930(13) 0.091(7) Uani 0.520(19) 1 d P B 1
N3A N 0.1931(11) -0.1703(12) 1.1950(17) 0.091(8) Uani 0.480(19) 1 d P B 2
N4 N 0.0443(6) -0.1728(7) 1.0497(9) 0.121(5) Uani 1 1 d . . .

loop_
_atom_site_aniso_label
_atom_site_aniso_U_11
_atom_site_aniso_U_22
_atom_site_aniso_U_33
_atom_site_aniso_U_23
_atom_site_aniso_U_13
_atom_site_aniso_U_12
Yb1 0.03324(18) 0.02250(16) 0.0457(2) -0.00102(11) -0.01391(13) 0.00767(10)
Yb2 0.0476(2) 0.02492(17) 0.0475(2) -0.00651(12) -0.01519(16) 0.00718(12)
O1 0.051(3) 0.045(3) 0.081(4) 0.000(3) -0.018(3) 0.006(3)
O2 0.053(4) 0.047(3) 0.085(5) -0.001(3) -0.020(3) 0.008(3)
O3 0.059(4) 0.048(3) 0.081(5) 0.000(3) -0.021(4) 0.006(3)
O4 0.052(3) 0.036(3) 0.075(4) 0.002(3) -0.020(3) 0.005(3)
O5 0.040(3) 0.049(3) 0.050(3) 0.008(3) -0.001(2) 0.008(2)
O6 0.043(3) 0.059(4) 0.058(4) 0.014(3) -0.003(3) 0.015(3)
O7 0.042(3) 0.048(3) 0.050(3) 0.008(3) -0.004(2) 0.011(2)
O8 0.039(3) 0.052(3) 0.049(3) 0.008(3) -0.004(2) 0.014(2)
O9 0.065(4) 0.052(4) 0.089(5) 0.000(4) -0.025(4) 0.005(3)
O10 0.078(5) 0.058(4) 0.093(5) -0.002(4) -0.026(4) 0.005(4)
O11 0.049(3) 0.046(3) 0.078(4) -0.005(3) -0.021(3) 0.000(3)
O12 0.050(3) 0.035(3) 0.075(4) -0.005(3) -0.021(3) -0.002(2)
O13 0.075(5) 0.073(5) 0.097(6) 0.005(4) -0.012(5) 0.012(4)
O14 0.076(5) 0.068(5) 0.098(6) 0.000(4) -0.008(5) 0.002(4)
O15 0.085(6) 0.073(5) 0.094(7) -0.002(5) -0.016(5) 0.007(4)
O16 0.090(7) 0.086(6) 0.106(7) -0.005(5) -0.015(6) 0.005(5)
C1 0.047(5) 0.042(4) 0.077(6) 0.002(4) -0.015(4) 0.007(4)
C2 0.041(4) 0.039(4) 0.071(6) 0.002(4) -0.015(4) 0.007(3)
C3 0.042(4) 0.039(4) 0.072(6) 0.003(4) -0.015(4) 0.006(3)
C4 0.040(4) 0.039(4) 0.071(6) 0.004(4) -0.015(4) 0.009(3)
C5 0.044(4) 0.038(4) 0.071(6) 0.004(4) -0.015(4) 0.008(3)
C6 0.044(4) 0.039(4) 0.071(6) 0.002(4) -0.016(4) 0.006(3)
C7 0.046(4) 0.039(4) 0.074(6) 0.001(4) -0.018(4) 0.008(4)
C8 0.052(5) 0.044(5) 0.075(7) 0.001(4) -0.016(5) 0.007(4)
C9 0.041(4) 0.043(4) 0.069(6) 0.006(4) -0.013(4) 0.007(3)
C10 0.039(4) 0.045(4) 0.069(6) 0.008(4) -0.010(4) 0.009(3)
C11 0.038(4) 0.053(5) 0.062(5) 0.013(4) -0.007(4) 0.012(4)
C12 0.041(4) 0.053(5) 0.060(5) 0.011(4) -0.006(4) 0.012(4)
C13 0.040(4) 0.053(5) 0.056(5) 0.013(4) -0.005(4) 0.015(4)
C14 0.039(4) 0.053(5) 0.055(5) 0.011(4) -0.004(4) 0.012(4)
C15 0.039(4) 0.051(4) 0.053(5) 0.012(4) -0.004(3) 0.012(3)
C16 0.038(4) 0.051(4) 0.052(5) 0.010(4) -0.004(3) 0.013(3)
C17 0.039(4) 0.050(4) 0.052(5) 0.012(4) -0.005(3) 0.014(3)
C18 0.040(4) 0.053(4) 0.054(5) 0.012(4) -0.005(4) 0.014(4)
C19 0.040(4) 0.049(4) 0.052(5) 0.011(4) -0.005(4) 0.012(3)
C20 0.036(4) 0.048(4) 0.050(4) 0.010(4) -0.005(3) 0.012(3)
C21 0.060(6) 0.046(5) 0.082(7) -0.003(5) -0.026(5) 0.005(4)
C22 0.056(5) 0.043(4) 0.080(6) -0.002(4) -0.027(5) 0.005(4)
C23 0.055(5) 0.044(5) 0.080(7) -0.002(4) -0.024(5) 0.004(4)
C24 0.049(5) 0.039(4) 0.075(6) -0.003(4) -0.026(4) 0.002(4)
C25 0.050(5) 0.039(4) 0.077(6) -0.001(4) -0.029(4) 0.003(4)
C26 0.053(5) 0.041(4) 0.079(6) -0.002(4) -0.031(5) 0.003(4)
C27 0.057(5) 0.043(4) 0.081(7) -0.002(4) -0.030(5) 0.003(4)
C28 0.045(4) 0.036(4) 0.074(6) -0.005(4) -0.023(4) 0.001(3)
C29 0.053(5) 0.043(4) 0.081(7) -0.001(4) -0.032(5) 0.003(4)
C30 0.057(5) 0.045(5) 0.084(7) -0.001(4) -0.035(5) 0.003(4)
C31 0.088(10) 0.084(10) 0.104(11) 0.002(7) -0.012(9) 0.006(7)
C32 0.115(14) 0.117(14) 0.132(15) 0.000(10) -0.014(12) 0.009(9)
C33 0.118(14) 0.124(13) 0.129(15) 0.002(11) -0.007(12) 0.003(11)
C34 0.077(16) 0.069(15) 0.098(19) 0.000(14) -0.009(14) 0.004(12)
C34A 0.071(15) 0.063(13) 0.094(18) -0.001(13) -0.014(13) 0.003(12)
C35 0.082(16) 0.072(14) 0.101(19) 0.000(13) -0.010(14) 0.003(12)
C35A 0.085(18) 0.076(16) 0.10(2) -0.002(14) -0.008(15) 0.002(13)
C36 0.084(18) 0.077(16) 0.10(2) -0.002(14) -0.008(15) 0.002(13)
C36A 0.087(17) 0.079(16) 0.104(19) -0.002(14) -0.010(14) 0.003(13)
C37 0.09(3) 0.08(3) 0.10(3) 0.00(2) -0.01(3) 0.007(19)
C37A 0.08(3) 0.07(3) 0.10(3) 0.00(2) -0.01(3) 0.008(18)
C38 0.093(18) 0.082(19) 0.10(2) -0.001(16) -0.010(16) 0.007(16)
C38A 0.10(2) 0.087(19) 0.11(2) -0.001(16) -0.011(16) 0.006(16)
C39 0.086(16) 0.077(15) 0.099(18) 0.000(13) -0.011(13) 0.007(13)
C39A 0.092(19) 0.08(2) 0.10(2) 0.000(17) -0.011(15) 0.006(17)
C40 0.108(13) 0.103(12) 0.122(14) -0.004(9) -0.012(12) 0.005(9)
C41 0.128(15) 0.122(15) 0.136(17) -0.004(11) -0.011(13) 0.004(10)
C42 0.132(17) 0.132(17) 0.148(18) -0.002(11) -0.010(14) 0.004(11)
N1 0.100(10) 0.104(10) 0.115(11) 0.002(7) -0.014(9) 0.010(7)
N2 0.081(15) 0.073(14) 0.102(17) 0.001(12) -0.008(13) 0.003(12)
N2A 0.080(14) 0.071(14) 0.101(17) 0.001(12) -0.008(13) 0.003(12)
N3 0.089(16) 0.081(14) 0.099(18) -0.002(12) -0.014(13) 0.006(13)
N3A 0.089(19) 0.081(17) 0.10(2) 0.000(14) -0.013(16) 0.007(14)
N4 0.115(13) 0.116(13) 0.129(14) -0.002(8) -0.009(12) 0.003(8)

loop_
_atom_type_symbol
_atom_type_description
_atom_type_scat_dispersion_real
_atom_type_scat_dispersion_imag
_atom_type_scat_source
C C 0.0033 0.0016 'International Tables Vol C Tables 4.2.6.8 and 6.1.1.4'
H H 0.0000 0.0000 'International Tables Vol C Tables 4.2.6.8 and 6.1.1.4'
N N 0.0061 0.0033 'International Tables Vol C Tables 4.2.6.8 and 6.1.1.4'
O O 0.0106 0.0060 'International Tables Vol C Tables 4.2.6.8 and 6.1.1.4'
Yb Yb -0.3850 5.5486 'International Tables Vol C Tables 4.2.6.8 and 6.1.1.4'

loop_
_geom_angle_atom_site_label_1
_geom_angle_atom_site_label_2
_geom_angle_atom_site_label_3
_geom_angle
_geom_angle_site_symmetry_1
_geom_angle_site_symmetry_3
O11 Yb1 O8 77.1(2) . 3_455
O11 Yb1 O7 78.9(2) . 5_657
O8 Yb1 O7 128.07(19) 3_455 5_657
O11 Yb1 O12 125.5(2) . 7_557
O8 Yb1 O12 79.4(2) 3_455 7_557
O7 Yb1 O12 78.4(2) 5_657 7_557
O11 Yb1 O2 83.9(2) . .
O8 Yb1 O2 139.2(2) 3_455 .
O7 Yb1 O2 81.7(2) 5_657 .
O12 Yb1 O2 139.5(2) 7_557 .
O11 Yb1 O13 138.8(3) . .
O8 Yb1 O13 74.8(2) 3_455 .
O7 Yb1 O13 142.2(3) 5_657 .
O12 Yb1 O13 77.6(3) 7_557 .
O2 Yb1 O13 98.4(3) . .
O11 Yb1 O1 134.9(2) . .
O8 Yb1 O1 145.7(2) 3_455 .
O7 Yb1 O1 78.2(2) 5_657 .
O12 Yb1 O1 86.6(2) 7_557 .
O2 Yb1 O1 54.8(2) . .
O13 Yb1 O1 71.7(3) . .
O11 Yb1 O14 77.5(3) . .
O8 Yb1 O14 73.3(3) 3_455 .
O7 Yb1 O14 142.7(3) 5_657 .
O12 Yb1 O14 138.8(3) 7_557 .
O2 Yb1 O14 67.5(3) . .
O13 Yb1 O14 66.0(3) . .
O1 Yb1 O14 99.0(2) . .
O11 Yb1 C1 110.5(2) . .
O8 Yb1 C1 151.3(3) 3_455 .
O7 Yb1 C1 80.5(3) 5_657 .
O12 Yb1 C1 113.6(2) 7_557 .
O2 Yb1 C1 27.5(2) . .
O13 Yb1 C1 82.9(3) . .
O1 Yb1 C1 27.3(2) . .
O14 Yb1 C1 81.3(3) . .
O11 Yb1 C28 103.5(2) . 7_557
O8 Yb1 C28 69.2(2) 3_455 7_557
O7 Yb1 C28 72.7(3) 5_657 7_557
O12 Yb1 C28 22.2(2) 7_557 7_557
O2 Yb1 C28 151.2(3) . 7_557
O13 Yb1 C28 94.0(3) . 7_557
O1 Yb1 C28 106.0(2) . 7_557
O14 Yb1 C28 141.0(3) . 7_557
C1 Yb1 C28 131.3(3) . 7_557
O11 Yb1 O11 79.9(2) . 7_557
O8 Yb1 O11 64.0(2) 3_455 7_557
O7 Yb1 O11 66.9(2) 5_657 7_557
O12 Yb1 O11 45.71(17) 7_557 7_557
O2 Yb1 O11 146.8(2) . 7_557
O13 Yb1 O11 112.9(2) . 7_557
O1 Yb1 O11 124.2(2) . 7_557
O14 Yb1 O11 135.0(2) . 7_557
C1 Yb1 O11 143.5(3) . 7_557
C28 Yb1 O11 23.61(19) 7_557 7_557
O11 Yb1 Yb1 47.00(16) . 7_557
O8 Yb1 Yb1 63.33(13) 3_455 7_557
O7 Yb1 Yb1 66.56(13) 5_657 7_557
O12 Yb1 Yb1 78.55(14) 7_557 7_557
O2 Yb1 Yb1 124.26(16) . 7_557
O13 Yb1 Yb1 134.7(2) . 7_557
O1 Yb1 Yb1 143.78(17) . 7_557
O14 Yb1 Yb1 113.91(19) . 7_557
C1 Yb1 Yb1 142.2(2) . 7_557
C28 Yb1 Yb1 56.45(15) 7_557 7_557
O11 Yb1 Yb1 32.85(11) 7_557 7_557
O4 Yb2 O3 88.8(2) 7_547 .
O4 Yb2 O15 79.4(3) 7_547 .
O3 Yb2 O15 77.4(3) . .
O4 Yb2 O16 88.8(3) 7_547 .
O3 Yb2 O16 149.4(3) . .
O15 Yb2 O16 72.1(4) . .
O4 Yb2 O10 152.6(2) 7_547 .
O3 Yb2 O10 109.3(3) . .
O15 Yb2 O10 123.7(3) . .
O16 Yb2 O10 85.5(3) . .
O4 Yb2 O6 85.3(2) 7_547 8_445
O3 Yb2 O6 79.0(2) . 8_445
O15 Yb2 O6 152.0(3) . 8_445
O16 Yb2 O6 131.2(3) . 8_445
O10 Yb2 O6 78.5(3) . 8_445
O4 Yb2 O9 154.4(2) 7_547 .
O3 Yb2 O9 78.1(2) . .
O15 Yb2 O9 76.3(3) . .
O16 Yb2 O9 91.5(3) . .
O10 Yb2 O9 52.8(2) . .
O6 Yb2 O9 113.1(2) 8_445 .
O4 Yb2 O5 79.6(2) 7_547 8_445
O3 Yb2 O5 132.2(2) . 8_445
O15 Yb2 O5 142.9(3) . 8_445
O16 Yb2 O5 77.2(3) . 8_445
O10 Yb2 O5 73.0(2) . 8_445
O6 Yb2 O5 54.09(19) 8_445 8_445
O9 Yb2 O5 125.4(2) . 8_445
O4 Yb2 C19 82.0(2) 7_547 8_445
O3 Yb2 C19 105.6(3) . 8_445
O15 Yb2 C19 161.2(3) . 8_445
O16 Yb2 C19 104.3(3) . 8_445
O10 Yb2 C19 73.5(3) . 8_445
O6 Yb2 C19 26.9(2) 8_445 8_445
O9 Yb2 C19 122.5(3) . 8_445
O5 Yb2 C19 27.2(2) 8_445 8_445
O4 Yb2 C21 175.4(3) 7_547 .
O3 Yb2 C21 95.2(3) . .
O15 Yb2 C21 99.4(3) . .
O16 Yb2 C21 86.6(3) . .
O10 Yb2 C21 26.6(3) . .
O6 Yb2 C21 97.5(3) 8_445 .
O9 Yb2 C21 26.3(2) . .
O5 Yb2 C21 99.1(2) 8_445 .
C19 Yb2 C21 98.8(3) 8_445 .
C1 O1 Yb1 90.7(5) . .
C1 O2 Yb1 94.1(5) . .
C8 O3 Yb2 148.1(7) . .
C8 O4 Yb2 163.8(7) . 7_547
C19 O5 Yb2 90.8(4) . 8_546
C19 O6 Yb2 94.4(5) . 8_546
C20 O7 Yb1 136.5(5) . 5_657
C20 O8 Yb1 140.9(5) . 3_545
C21 O9 Yb2 92.6(6) . .
C21 O10 Yb2 96.4(6) . .
C28 O11 Yb1 176.5(7) . .
C28 O11 Yb1 77.0(5) . 7_557
Yb1 O11 Yb1 100.1(2) . 7_557
C28 O12 Yb1 112.9(5) . 7_557
C31 O13 Yb1 129.1(10) . .
C34 O14 C34A 56.5(17) . .
C34 O14 Yb1 151.2(15) . .
C34A O14 Yb1 152.2(15) . .
C37 O15 C37A 29(2) . .
C37 O15 Yb2 157(3) . .
C37A O15 Yb2 151(3) . .
C40 O16 Yb2 139.4(13) . .
O1 C1 O2 119.9(8) . .
O1 C1 C2 120.7(7) . .
O2 C1 C2 119.3(8) . .
O1 C1 Yb1 61.9(4) . .
O2 C1 Yb1 58.4(4) . .
C2 C1 Yb1 171.0(7) . .
C3 C2 C7 119.6(7) . .
C3 C2 C1 120.3(8) . .
C7 C2 C1 120.0(7) . .
C2 C3 C4 120.4(8) . .
C2 C3 H3A 119.8 . .
C4 C3 H3A 119.8 . .
C5 C4 C3 119.1(7) . .
C5 C4 C9 120.3(7) . .
C3 C4 C9 120.7(8) . .
C6 C5 C4 120.8(7) . .
C6 C5 H5A 119.6 . .
C4 C5 H5A 119.6 . .
C7 C6 C5 120.4(8) . .
C7 C6 C8 120.8(7) . .
C5 C6 C8 118.8(7) . .
C6 C7 C2 119.7(7) . .
C6 C7 H7A 120.2 . .
C2 C7 H7A 120.2 . .
O4 C8 O3 124.0(9) . .
O4 C8 C6 119.0(8) . .
O3 C8 C6 116.9(7) . .
C10 C9 C4 174.0(10) . .
C9 C10 C11 176.9(10) . .
C12 C11 C10 178.2(11) . .
C11 C12 C13 173.3(11) . .
C12 C13 C14 122.5(8) . .
C12 C13 C18 121.2(8) . .
C14 C13 C18 116.3(7) . .
C15 C14 C13 122.0(8) . .
C15 C14 H14A 119.0 . .
C13 C14 H14A 119.0 . .
C14 C15 C16 120.1(7) . .
C14 C15 C19 121.1(8) . .
C16 C15 C19 118.8(7) . .
C15 C16 C17 120.8(7) . .
C15 C16 H16A 119.6 . .
C17 C16 H16A 119.6 . .
C18 C17 C16 118.6(8) . .
C18 C17 C20 120.6(7) . .
C16 C17 C20 120.9(7) . .
C17 C18 C13 122.2(8) . .
C17 C18 H18A 118.9 . .
C13 C18 H18A 118.9 . .
O6 C19 O5 120.7(7) . .
O6 C19 C15 120.2(8) . .
O5 C19 C15 119.2(7) . .
O6 C19 Yb2 58.7(4) . 8_546
O5 C19 Yb2 62.1(4) . 8_546
C15 C19 Yb2 178.5(6) . 8_546
O7 C20 O8 125.0(8) . .
O7 C20 C17 118.1(7) . .
O8 C20 C17 116.8(7) . .
O9 C21 O10 117.8(9) . .
O9 C21 C22 122.4(9) . .
O10 C21 C22 119.8(8) . .
O9 C21 Yb2 61.1(5) . .
O10 C21 Yb2 57.1(5) . .
C22 C21 Yb2 173.5(8) . .
C27 C22 C23 120.4(8) . .
C27 C22 C21 118.7(8) . .
C23 C22 C21 120.9(8) . .
C24 C23 C22 119.9(8) . .
C24 C23 H23A 120.1 . .
C22 C23 H23A 120.1 . .
C25 C24 C23 120.9(8) . .
C25 C24 C28 118.1(7) . .
C23 C24 C28 121.0(7) . .
C24 C25 C26 119.5(8) . .
C24 C25 H25A 120.3 . .
C26 C25 H25A 120.3 . .
C25 C26 C27 119.7(7) . .
C25 C26 C29 121.4(8) . .
C27 C26 C29 118.9(8) . .
C22 C27 C26 119.6(8) . .
C22 C27 H27A 120.2 . .
C26 C27 H27A 120.2 . .
O12 C28 O11 124.1(8) . .
O12 C28 C24 117.8(7) . .
O11 C28 C24 118.1(7) . .
O12 C28 Yb1 44.9(4) . 7_557
O11 C28 Yb1 79.4(5) . 7_557
C24 C28 Yb1 161.5(6) . 7_557
C30 C29 C26 175.8(11) . .
C29 C30 C30 177.8(9) . 2_556
O13 C31 N1 130.1(17) . .
O13 C31 H31A 114.9 . .
N1 C31 H31A 114.9 . .
N1 C32 H32A 109.5 . .
N1 C32 H32B 109.5 . .
H32A C32 H32B 109.5 . .
N1 C32 H32C 109.5 . .
H32A C32 H32C 109.5 . .
H32B C32 H32C 109.5 . .
N1 C33 H33A 109.5 . .
N1 C33 H33B 109.5 . .
H33A C33 H33B 109.5 . .
N1 C33 H33C 109.5 . .
H33A C33 H33C 109.5 . .
H33B C33 H33C 109.5 . .
O14 C34 N2 134(3) . .
O14 C34 H34A 112.8 . .
N2 C34 H34A 112.8 . .
O14 C34A N2A 128(3) . .
O14 C34A H34B 116.0 . .
N2A C34A H34B 116.0 . .
N2 C35 H35A 109.5 . .
N2 C35 H35B 109.5 . .
H35A C35 H35B 109.5 . .
N2 C35 H35C 109.5 . .
H35A C35 H35C 109.5 . .
H35B C35 H35C 109.5 . .
N2A C35A H35D 109.5 . .
N2A C35A H35E 109.5 . .
H35D C35A H35E 109.5 . .
N2A C35A H35F 109.5 . .
H35D C35A H35F 109.5 . .
H35E C35A H35F 109.5 . .
N2 C36 H36A 109.5 . .
N2 C36 H36B 109.5 . .
H36A C36 H36B 109.5 . .
N2 C36 H36C 109.5 . .
H36A C36 H36C 109.5 . .
H36B C36 H36C 109.5 . .
N2A C36A H36D 109.5 . .
N2A C36A H36E 109.5 . .
H36D C36A H36E 109.5 . .
N2A C36A H36F 109.5 . .
H36D C36A H36F 109.5 . .
H36E C36A H36F 109.5 . .
O15 C37 N3 130(6) . .
O15 C37 H37 115.0 . .
N3 C37 H37 115.0 . .
O15 C37A N3A 127(4) . .
O15 C37A H37A 116.4 . .
N3A C37A H37A 116.4 . .
N3 C38 H38A 109.5 . .
N3 C38 H38B 109.5 . .
H38A C38 H38B 109.5 . .
N3 C38 H38C 109.5 . .
H38A C38 H38C 109.5 . .
H38B C38 H38C 109.5 . .
N3A C38A H38D 109.5 . .
N3A C38A H38E 109.5 . .
H38D C38A H38E 109.5 . .
N3A C38A H38F 109.5 . .
H38D C38A H38F 109.5 . .
H38E C38A H38F 109.5 . .
N3A C39A H39D 109.5 . .
N3A C39A H39E 109.5 . .
H39D C39A H39E 109.5 . .
N3A C39A H39F 109.5 . .
H39D C39A H39F 109.5 . .
H39E C39A H39F 109.5 . .
O16 C40 N4 127.1(18) . .
O16 C40 H40A 116.4 . .
N4 C40 H40A 116.4 . .
N4 C41 H41A 109.5 . .
N4 C41 H41B 109.5 . .
H41A C41 H41B 109.5 . .
N4 C41 H41C 109.5 . .
H41A C41 H41C 109.5 . .
H41B C41 H41C 109.5 . .
N4 C42 H42A 109.5 . .
N4 C42 H42B 109.5 . .
H42A C42 H42B 109.5 . .
N4 C42 H42C 109.5 . .
H42A C42 H42C 109.5 . .
H42B C42 H42C 109.5 . .
C31 N1 C32 122.6(16) . .
C31 N1 C33 113.9(14) . .
C32 N1 C33 121.9(16) . .
C34 N2 C35 123(3) . .
C34 N2 C36 118(2) . .
C35 N2 C36 119(2) . .
C34A N2A C35A 124(2) . .
C34A N2A C36A 121(2) . .
C35A N2A C36A 115(2) . .
C37 N3 C39 122(4) . .
C37 N3 C38 118(4) . .
C39 N3 C38 118(2) . .
C37A N3A C39A 120(3) . .
C37A N3A C38A 121(3) . .
C39A N3A C38A 119(3) . .
C40 N4 C41 118.0(17) . .
C40 N4 C42 124.8(18) . .
C41 N4 C42 117.3(19) . .

loop_
_geom_bond_atom_site_label_1
_geom_bond_atom_site_label_2
_geom_bond_distance
_geom_bond_site_symmetry_2
Yb1 O11 2.248(6) .
Yb1 O8 2.260(5) 3_455
Yb1 O7 2.300(6) 5_657
Yb1 O12 2.303(5) 7_557
Yb1 O2 2.319(6) .
Yb1 O13 2.321(9) .
Yb1 O1 2.397(6) .
Yb1 O14 2.405(9) .
Yb1 C1 2.717(9) .
Yb1 C28 3.004(8) 7_557
Yb1 O11 3.031(6) 7_557
Yb1 Yb1 4.0796(5) 7_557
Yb2 O4 2.216(6) 7_547
Yb2 O3 2.242(7) .
Yb2 O15 2.265(10) .
Yb2 O16 2.281(11) .
Yb2 O10 2.324(7) .
Yb2 O6 2.349(6) 8_445
Yb2 O9 2.412(7) .
Yb2 O5 2.423(5) 8_445
Yb2 C19 2.742(8) 8_445
Yb2 C21 2.752(9) .
O1 C1 1.247(10) .
O2 C1 1.259(10) .
O3 C8 1.237(11) .
O4 C8 1.231(9) .
O4 Yb2 2.216(6) 7_547
O5 C19 1.252(10) .
O5 Yb2 2.423(5) 8_546
O6 C19 1.246(9) .
O6 Yb2 2.349(6) 8_546
O7 C20 1.240(9) .
O7 Yb1 2.300(6) 5_657
O8 C20 1.252(8) .
O8 Yb1 2.260(5) 3_545
O9 C21 1.222(11) .
O10 C21 1.239(11) .
O11 C28 1.235(10) .
O11 Yb1 3.031(6) 7_557
O12 C28 1.231(10) .
O12 Yb1 2.303(5) 7_557
O13 C31 1.229(16) .
O14 C34 1.23(3) .
O14 C34A 1.26(3) .
O15 C37 1.22(7) .
O15 C37A 1.24(6) .
O16 C40 1.23(2) .
C1 C2 1.484(11) .
C2 C3 1.391(11) .
C2 C7 1.414(11) .
C3 C4 1.405(11) .
C3 H3A 0.9300 .
C4 C5 1.394(11) .
C4 C9 1.435(10) .
C5 C6 1.387(11) .
C5 H5A 0.9300 .
C6 C7 1.385(11) .
C6 C8 1.508(12) .
C7 H7A 0.9300 .
C9 C10 1.196(11) .
C10 C11 1.377(10) .
C11 C12 1.202(11) .
C12 C13 1.385(11) .
C13 C14 1.412(11) .
C13 C18 1.422(13) .
C14 C15 1.370(10) .
C14 H14A 0.9300 .
C15 C16 1.379(12) .
C15 C19 1.492(11) .
C16 C17 1.404(11) .
C16 H16A 0.9300 .
C17 C18 1.382(10) .
C17 C20 1.489(12) .
C18 H18A 0.9300 .
C19 Yb2 2.742(8) 8_546
C21 C22 1.477(12) .
C22 C27 1.360(11) .
C22 C23 1.392(12) .
C23 C24 1.379(11) .
C23 H23A 0.9300 .
C24 C25 1.375(11) .
C24 C28 1.521(11) .
C25 C26 1.388(11) .
C25 H25A 0.9300 .
C26 C27 1.419(11) .
C26 C29 1.434(11) .
C27 H27A 0.9300 .
C28 Yb1 3.004(8) 7_557
C29 C30 1.172(11) .
C30 C30 1.402(16) 2_556
C31 N1 1.34(2) .
C31 H31A 0.9300 .
C32 N1 1.43(2) .
C32 H32A 0.9600 .
C32 H32B 0.9600 .
C32 H32C 0.9600 .
C33 N1 1.44(2) .
C33 H33A 0.9600 .
C33 H33B 0.9600 .
C33 H33C 0.9600 .
C34 N2 1.33(3) .
C34 H34A 0.9300 .
C34A N2A 1.33(3) .
C34A H34B 0.9300 .
C35 N2 1.43(3) .
C35 H35A 0.9600 .
C35 H35B 0.9600 .
C35 H35C 0.9600 .
C35A N2A 1.44(3) .
C35A H35D 0.9600 .
C35A H35E 0.9600 .
C35A H35F 0.9600 .
C36 N2 1.44(3) .
C36 H36A 0.9600 .
C36 H36B 0.9600 .
C36 H36C 0.9600 .
C36A N2A 1.44(3) .
C36A H36D 0.9600 .
C36A H36E 0.9600 .
C36A H36F 0.9600 .
C37 N3 1.34(7) .
C37 H37 0.9300 .
C37A N3A 1.35(7) .
C37A H37A 0.9300 .
C38 N3 1.44(4) .
C38 H38A 0.9600 .
C38 H38B 0.9600 .
C38 H38C 0.9600 .
C38A N3A 1.44(4) .
C38A H38D 0.9600 .
C38A H38E 0.9600 .
C38A H38F 0.9600 .
C39 N3 1.43(3) .
C39 H39A 0.9600 .
C39 H39B 0.9600 .
C39 H39C 0.9600 .
C39A N3A 1.44(4) .
C39A H39D 0.9600 .
C39A H39E 0.9600 .
C39A H39F 0.9600 .
C40 N4 1.34(2) .
C40 H40A 0.9300 .
C41 N4 1.44(2) .
C41 H41A 0.9600 .
C41 H41B 0.9600 .
C41 H41C 0.9600 .
C42 N4 1.44(2) .
C42 H42A 0.9600 .
C42 H42B 0.9600 .
C42 H42C 0.9600 .

loop_
_geom_torsion_atom_site_label_1
_geom_torsion_atom_site_label_2
_geom_torsion_atom_site_label_3
_geom_torsion_atom_site_label_4
_geom_torsion
_geom_torsion_site_symmetry_1
_geom_torsion_site_symmetry_4
O11 Yb1 O1 C1 -31.1(8) . .
O8 Yb1 O1 C1 123.6(6) 3_455 .
O7 Yb1 O1 C1 -92.1(6) 5_657 .
O12 Yb1 O1 C1 -170.9(6) 7_557 .
O2 Yb1 O1 C1 -3.9(6) . .
O13 Yb1 O1 C1 111.0(7) . .
O14 Yb1 O1 C1 50.1(7) . .
C28 Yb1 O1 C1 -160.0(6) 7_557 .
O11 Yb1 O1 C1 -143.3(6) 7_557 .
Yb1 Yb1 O1 C1 -105.6(6) 7_557 .
O11 Yb1 O2 C1 164.9(7) . .
O8 Yb1 O2 C1 -132.9(6) 3_455 .
O7 Yb1 O2 C1 85.3(6) 5_657 .
O12 Yb1 O2 C1 24.2(8) 7_557 .
O13 Yb1 O2 C1 -56.5(7) . .
O1 Yb1 O2 C1 3.9(6) . .
O14 Yb1 O2 C1 -116.1(7) . .
C28 Yb1 O2 C1 58.0(8) 7_557 .
O11 Yb1 O2 C1 104.1(6) 7_557 .
Yb1 Yb1 O2 C1 139.5(6) 7_557 .
O4 Yb2 O3 C8 -36.3(12) 7_547 .
O15 Yb2 O3 C8 43.2(12) . .
O16 Yb2 O3 C8 49.4(14) . .
O10 Yb2 O3 C8 164.8(12) . .
O6 Yb2 O3 C8 -121.7(13) 8_445 .
O9 Yb2 O3 C8 121.6(13) . .
O5 Yb2 O3 C8 -111.0(12) 8_445 .
C19 Yb2 O3 C8 -117.6(12) 8_445 .
C21 Yb2 O3 C8 141.6(12) . .
O4 Yb2 O9 C21 -169.7(7) 7_547 .
O3 Yb2 O9 C21 129.6(7) . .
O15 Yb2 O9 C21 -150.6(8) . .
O16 Yb2 O9 C21 -79.4(7) . .
O10 Yb2 O9 C21 3.9(7) . .
O6 Yb2 O9 C21 57.2(7) 8_445 .
O5 Yb2 O9 C21 -4.1(8) 8_445 .
C19 Yb2 O9 C21 28.6(8) 8_445 .
O4 Yb2 O10 C21 170.1(7) 7_547 .
O3 Yb2 O10 C21 -61.1(8) . .
O15 Yb2 O10 C21 26.4(9) . .
O16 Yb2 O10 C21 91.4(8) . .
O6 Yb2 O10 C21 -135.0(7) 8_445 .
O9 Yb2 O10 C21 -3.8(7) . .
O5 Yb2 O10 C21 169.4(8) 8_445 .
C19 Yb2 O10 C21 -162.2(8) 8_445 .
O8 Yb1 O11 C28 99(11) 3_455 .
O7 Yb1 O11 C28 -34(11) 5_657 .
O12 Yb1 O11 C28 33(11) 7_557 .
O2 Yb1 O11 C28 -117(11) . .
O13 Yb1 O11 C28 147(11) . .
O1 Yb1 O11 C28 -95(11) . .
O14 Yb1 O11 C28 175(11) . .
C1 Yb1 O11 C28 -110(11) . .
C28 Yb1 O11 C28 35(11) 7_557 .
O11 Yb1 O11 C28 34(11) 7_557 .
Yb1 Yb1 O11 C28 34(11) 7_557 .
O8 Yb1 O11 Yb1 65.4(2) 3_455 7_557
O7 Yb1 O11 Yb1 -68.2(2) 5_657 7_557
O12 Yb1 O11 Yb1 -1.3(4) 7_557 7_557
O2 Yb1 O11 Yb1 -150.9(3) . 7_557
O13 Yb1 O11 Yb1 113.3(4) . 7_557
O1 Yb1 O11 Yb1 -128.9(3) . 7_557
O14 Yb1 O11 Yb1 140.8(3) . 7_557
C1 Yb1 O11 Yb1 -143.6(3) . 7_557
C28 Yb1 O11 Yb1 0.8(3) 7_557 7_557
O11 Yb1 O11 Yb1 0.0 7_557 7_557
O11 Yb1 O13 C31 -157.1(10) . .
O8 Yb1 O13 C31 -108.6(11) 3_455 .
O7 Yb1 O13 C31 25.3(12) 5_657 .
O12 Yb1 O13 C31 -26.4(10) 7_557 .
O2 Yb1 O13 C31 112.6(11) . .
O1 Yb1 O13 C31 64.1(10) . .
O14 Yb1 O13 C31 173.3(11) . .
C1 Yb1 O13 C31 89.7(11) . .
C28 Yb1 O13 C31 -41.4(11) 7_557 .
O11 Yb1 O13 C31 -56.0(11) 7_557 .
Yb1 Yb1 O13 C31 -86.1(11) 7_557 .
O11 Yb1 O14 C34 -110(3) . .
O8 Yb1 O14 C34 -30(3) 3_455 .
O7 Yb1 O14 C34 -162(3) 5_657 .
O12 Yb1 O14 C34 21(3) 7_557 .
O2 Yb1 O14 C34 162(3) . .
O13 Yb1 O14 C34 51(3) . .
O1 Yb1 O14 C34 116(3) . .
C1 Yb1 O14 C34 137(3) . .
C28 Yb1 O14 C34 -14(3) 7_557 .
O11 Yb1 O14 C34 -48(3) 7_557 .
Yb1 Yb1 O14 C34 -80(3) 7_557 .
O11 Yb1 O14 C34A 69(2) . .
O8 Yb1 O14 C34A 149(2) 3_455 .
O7 Yb1 O14 C34A 17(3) 5_657 .
O12 Yb1 O14 C34A -161(2) 7_557 .
O2 Yb1 O14 C34A -20(2) . .
O13 Yb1 O14 C34A -131(2) . .
O1 Yb1 O14 C34A -65(2) . .
C1 Yb1 O14 C34A -45(2) . .
C28 Yb1 O14 C34A 165(2) 7_557 .
O11 Yb1 O14 C34A 130(2) 7_557 .
Yb1 Yb1 O14 C34A 99(2) 7_557 .
O4 Yb2 O15 C37 -61(5) 7_547 .
O3 Yb2 O15 C37 -153(5) . .
O16 Yb2 O15 C37 31(5) . .
O10 Yb2 O15 C37 103(5) . .
O6 Yb2 O15 C37 -119(5) 8_445 .
O9 Yb2 O15 C37 127(5) . .
O5 Yb2 O15 C37 -5(6) 8_445 .
C19 Yb2 O15 C37 -51(6) 8_445 .
C21 Yb2 O15 C37 114(5) . .
O4 Yb2 O15 C37A 5(5) 7_547 .
O3 Yb2 O15 C37A -86(6) . .
O16 Yb2 O15 C37A 98(6) . .
O10 Yb2 O15 C37A 169(5) . .
O6 Yb2 O15 C37A -53(6) 8_445 .
O9 Yb2 O15 C37A -166(6) . .
O5 Yb2 O15 C37A 62(6) 8_445 .
C19 Yb2 O15 C37A 16(6) 8_445 .
C21 Yb2 O15 C37A -179(5) . .
O4 Yb2 O16 C40 -103.6(14) 7_547 .
O3 Yb2 O16 C40 170.7(13) . .
O15 Yb2 O16 C40 177.1(15) . .
O10 Yb2 O16 C40 49.5(14) . .
O6 Yb2 O16 C40 -20.9(16) 8_445 .
O9 Yb2 O16 C40 102.0(14) . .
O5 Yb2 O16 C40 -24.0(14) 8_445 .
C19 Yb2 O16 C40 -22.1(15) 8_445 .
C21 Yb2 O16 C40 76.1(14) . .
Yb1 O1 C1 O2 6.9(10) . .
Yb1 O1 C1 C2 -170.1(9) . .
Yb1 O2 C1 O1 -7.1(11) . .
Yb1 O2 C1 C2 169.9(8) . .
O11 Yb1 C1 O1 157.0(6) . .
O8 Yb1 C1 O1 -102.3(7) 3_455 .
O7 Yb1 C1 O1 82.7(6) 5_657 .
O12 Yb1 C1 O1 9.9(7) 7_557 .
O2 Yb1 C1 O1 173.0(10) . .
O13 Yb1 C1 O1 -63.2(6) . .
O14 Yb1 C1 O1 -129.9(6) . .
C28 Yb1 C1 O1 25.9(8) 7_557 .
O11 Yb1 C1 O1 56.2(8) 7_557 .
Yb1 Yb1 C1 O1 111.9(6) 7_557 .
O11 Yb1 C1 O2 -16.0(7) . .
O8 Yb1 C1 O2 84.7(8) 3_455 .
O7 Yb1 C1 O2 -90.3(6) 5_657 .
O12 Yb1 C1 O2 -163.1(6) 7_557 .
O13 Yb1 C1 O2 123.8(6) . .
O1 Yb1 C1 O2 -173.0(10) . .
O14 Yb1 C1 O2 57.0(6) . .
C28 Yb1 C1 O2 -147.1(6) 7_557 .
O11 Yb1 C1 O2 -116.8(6) 7_557 .
Yb1 Yb1 C1 O2 -61.1(7) 7_557 .
O11 Yb1 C1 C2 -94(4) . .
O8 Yb1 C1 C2 7(4) 3_455 .
O7 Yb1 C1 C2 -168(4) 5_657 .
O12 Yb1 C1 C2 119(4) 7_557 .
O2 Yb1 C1 C2 -78(4) . .
O13 Yb1 C1 C2 46(4) . .
O1 Yb1 C1 C2 109(4) . .
O14 Yb1 C1 C2 -21(4) . .
C28 Yb1 C1 C2 135(4) 7_557 .
O11 Yb1 C1 C2 165(4) 7_557 .
Yb1 Yb1 C1 C2 -139(4) 7_557 .
O1 C1 C2 C3 -0.9(15) . .
O2 C1 C2 C3 -177.9(9) . .
Yb1 C1 C2 C3 -105(4) . .
O1 C1 C2 C7 178.5(10) . .
O2 C1 C2 C7 1.5(15) . .
Yb1 C1 C2 C7 74(4) . .
C7 C2 C3 C4 -1.0(15) . .
C1 C2 C3 C4 178.4(9) . .
C2 C3 C4 C5 -0.4(15) . .
C2 C3 C4 C9 -179.7(9) . .
C3 C4 C5 C6 0.7(15) . .
C9 C4 C5 C6 180.0(9) . .
C4 C5 C6 C7 0.4(15) . .
C4 C5 C6 C8 179.3(10) . .
C5 C6 C7 C2 -1.9(15) . .
C8 C6 C7 C2 179.3(9) . .
C3 C2 C7 C6 2.2(15) . .
C1 C2 C7 C6 -177.2(9) . .
Yb2 O4 C8 O3 -66(3) 7_547 .
Yb2 O4 C8 C6 112(2) 7_547 .
Yb2 O3 C8 O4 57.8(19) . .
Yb2 O3 C8 C6 -120.4(11) . .
C7 C6 C8 O4 -176.7(10) . .
C5 C6 C8 O4 4.4(16) . .
C7 C6 C8 O3 1.5(16) . .
C5 C6 C8 O3 -177.3(10) . .
C5 C4 C9 C10 18(10) . .
C3 C4 C9 C10 -163(10) . .
C4 C9 C10 C11 11(27) . .
C9 C10 C11 C12 6(47) . .
C10 C11 C12 C13 13(40) . .
C11 C12 C13 C14 -134(8) . .
C11 C12 C13 C18 44(9) . .
C12 C13 C14 C15 176.6(9) . .
C18 C13 C14 C15 -1.4(14) . .
C13 C14 C15 C16 1.8(14) . .
C13 C14 C15 C19 -178.9(8) . .
C14 C15 C16 C17 -1.3(14) . .
C19 C15 C16 C17 179.4(8) . .
C15 C16 C17 C18 0.6(13) . .
C15 C16 C17 C20 -178.4(8) . .
C16 C17 C18 C13 -0.3(14) . .
C20 C17 C18 C13 178.7(8) . .
C12 C13 C18 C17 -177.4(9) . .
C14 C13 C18 C17 0.7(14) . .
Yb2 O6 C19 O5 2.1(9) 8_546 .
Yb2 O6 C19 C15 -178.8(7) 8_546 .
Yb2 O5 C19 O6 -2.0(9) 8_546 .
Yb2 O5 C19 C15 178.9(7) 8_546 .
C14 C15 C19 O6 -170.4(9) . .
C16 C15 C19 O6 8.8(13) . .
C14 C15 C19 O5 8.6(13) . .
C16 C15 C19 O5 -172.1(8) . .
C14 C15 C19 Yb2 150(25) . 8_546
C16 C15 C19 Yb2 -31(26) . 8_546
Yb1 O7 C20 O8 -4.0(14) 5_657 .
Yb1 O7 C20 C17 178.7(6) 5_657 .
Yb1 O8 C20 O7 -33.4(14) 3_545 .
Yb1 O8 C20 C17 144.0(7) 3_545 .
C18 C17 C20 O7 7.5(13) . .
C16 C17 C20 O7 -173.5(8) . .
C18 C17 C20 O8 -170.0(8) . .
C16 C17 C20 O8 8.9(12) . .
Yb2 O9 C21 O10 -6.5(12) . .
Yb2 O9 C21 C22 173.6(10) . .
Yb2 O10 C21 O9 6.8(12) . .
Yb2 O10 C21 C22 -173.4(9) . .
O4 Yb2 C21 O9 103(3) 7_547 .
O3 Yb2 C21 O9 -49.2(7) . .
O15 Yb2 C21 O9 28.9(7) . .
O16 Yb2 C21 O9 100.1(7) . .
O10 Yb2 C21 O9 -173.1(12) . .
O6 Yb2 C21 O9 -128.7(7) 8_445 .
O5 Yb2 C21 O9 176.6(7) 8_445 .
C19 Yb2 C21 O9 -155.9(7) 8_445 .
O4 Yb2 C21 O10 -84(3) 7_547 .
O3 Yb2 C21 O10 123.9(7) . .
O15 Yb2 C21 O10 -158.0(7) . .
O16 Yb2 C21 O10 -86.7(7) . .
O6 Yb2 C21 O10 44.4(7) 8_445 .
O9 Yb2 C21 O10 173.1(12) . .
O5 Yb2 C21 O10 -10.3(7) 8_445 .
C19 Yb2 C21 O10 17.2(8) 8_445 .
O4 Yb2 C21 C22 -21(9) 7_547 .
O3 Yb2 C21 C22 -173(7) . .
O15 Yb2 C21 C22 -95(7) . .
O16 Yb2 C21 C22 -24(7) . .
O10 Yb2 C21 C22 63(6) . .
O6 Yb2 C21 C22 107(7) 8_445 .
O9 Yb2 C21 C22 -124(7) . .
O5 Yb2 C21 C22 53(7) 8_445 .
C19 Yb2 C21 C22 80(7) 8_445 .
O9 C21 C22 C27 -162.9(12) . .
O10 C21 C22 C27 17.3(17) . .
Yb2 C21 C22 C27 -42(7) . .
O9 C21 C22 C23 17.0(18) . .
O10 C21 C22 C23 -162.8(11) . .
Yb2 C21 C22 C23 138(6) . .
C27 C22 C23 C24 -0.5(17) . .
C21 C22 C23 C24 179.7(11) . .
C22 C23 C24 C25 1.5(17) . .
C22 C23 C24 C28 -177.9(10) . .
C23 C24 C25 C26 -0.2(17) . .
C28 C24 C25 C26 179.2(10) . .
C24 C25 C26 C27 -2.1(17) . .
C24 C25 C26 C29 -179.4(11) . .
C23 C22 C27 C26 -1.8(17) . .
C21 C22 C27 C26 178.1(11) . .
C25 C26 C27 C22 3.0(17) . .
C29 C26 C27 C22 -179.6(11) . .
Yb1 O12 C28 O11 7.8(13) 7_557 .
Yb1 O12 C28 C24 -171.6(7) 7_557 .
Yb1 O11 C28 O12 -40(12) . .
Yb1 O11 C28 O12 -5.6(10) 7_557 .
Yb1 O11 C28 C24 139(11) . .
Yb1 O11 C28 C24 173.8(9) 7_557 .
Yb1 O11 C28 Yb1 -34(11) . 7_557
C25 C24 C28 O12 -9.0(15) . .
C23 C24 C28 O12 170.4(10) . .
C25 C24 C28 O11 171.6(10) . .
C23 C24 C28 O11 -9.1(16) . .
C25 C24 C28 Yb1 -28(3) . 7_557
C23 C24 C28 Yb1 151.5(17) . 7_557
C25 C26 C29 C30 -155(17) . .
C27 C26 C29 C30 28(18) . .
C26 C29 C30 C30 -48(55) . 2_556
Yb1 O13 C31 N1 166.1(10) . .
C34A O14 C34 N2 -38(3) . .
Yb1 O14 C34 N2 141(3) . .
C34 O14 C34A N2A -16(3) . .
Yb1 O14 C34A N2A 165.0(18) . .
C37A O15 C37 N3 71(10) . .
Yb2 O15 C37 N3 -178.2(18) . .
C37 O15 C37A N3A 3(6) . .
Yb2 O15 C37A N3A -127(4) . .
Yb2 O16 C40 N4 174.6(11) . .
O13 C31 N1 C32 166.1(14) . .
O13 C31 N1 C33 0(2) . .
O14 C34 N2 C35 1(5) . .
O14 C34 N2 C36 -175(3) . .
O14 C34A N2A C35A -2(4) . .
O14 C34A N2A C36A -178(2) . .
O15 C37 N3 C39 -10(6) . .
O15 C37 N3 C38 -178(3) . .
O15 C37A N3A C39A 177(4) . .
O15 C37A N3A C38A 6(8) . .
O16 C40 N4 C41 2(3) . .
O16 C40 N4 C42 -179.5(15) . .

loop_
_platon_squeeze_void_nr
_platon_squeeze_void_average_x
_platon_squeeze_void_average_y
_platon_squeeze_void_average_z
_platon_squeeze_void_volume
_platon_squeeze_void_count_electrons
_platon_squeeze_void_content
1 0.000 -0.018 -0.008 2182 252 ' '
2 0.500 0.150 -0.005 2182 252 ' '
